data_2106826
loop_
_publ_author_name
'Ansell, G.B.'
'Horowitz, H.S.'
'Modrick, M.A.'
'Longo, J.M.'
'Poeppelmeier, K.R.'

_publ_section_title
;
 Structure of Calcium Manganese Oxide Ca2 Mn3 O8
;
_journal_name_full 'Acta Crystallographica B (24,1968-38,1982)'
_journal_page_first 1795
_journal_page_last 1797
_journal_volume 38
_journal_year 1982
_chemical_formula_sum 'Ca2 Mn3 O8'
_space_group_IT_number 12
_symmetry_space_group_name_Hall '-C 2y'
_symmetry_space_group_name_H-M 'C 1 2/m 1'
_cell_angle_alpha 90
_cell_angle_beta 109.73
_cell_angle_gamma 90
_cell_formula_units_Z 2
_cell_length_a 11.014
_cell_length_b 5.851
_cell_length_c 4.942
_cell_volume 299.780
_citation_journal_id_ASTM ACBCAR
_cod_data_source_file Ansell_ACBCAR_1982_316.cif
_cod_data_source_block Ca2Mn3O8
_cod_original_cell_volume 299.7803
_cod_database_code 2106826

loop_
_symmetry_equiv_pos_as_xyz
x,y,z
-x,y,-z
-x,-y,-z
x,-y,z
x+1/2,y+1/2,z
-x+1/2,y+1/2,-z
-x+1/2,-y+1/2,-z
x+1/2,-y+1/2,z

loop_
_atom_site_label
_atom_site_type_symbol
_atom_site_fract_x
_atom_site_fract_y
_atom_site_fract_z
_atom_site_occupancy
_atom_site_U_iso_or_equiv
Mn2 Mn+4 0 0.25914 0 1 0.0
O3 O-2 0.60385 0 0.96258 1 0.0
Ca1 Ca+2 0.72442 0 0.66593 1 0.0
Mn1 Mn+4 0 0 0.5 1 0.0
O1 O-2 0.10059 0.22158 0.39171 1 0.0
O2 O-2 0.59726 0.5 0.90202 1 0.0
